data_4308188
loop_
_publ_author_name
'Cory A. Black'
'Lyall R. Hanton'
'Mark D. Spicer'

_publ_contact_author 'Hanton, Lyall R.'
_publ_contact_author_email lhanton@alkali.otago.ac.nz
_publ_section_title
;
Probing Anion-\p Interactions in 1-D Co(II), Ni(II), and Cd(II)
Coordination Polymers Containing Flexible Pyrazine Ligands
;
_journal_name_full 'Inorganic Chemistry'
_journal_page_first 3669
_journal_page_last 3679
_journal_paper_doi 10.1021/ic070194k
_journal_volume 46
_journal_year 2007
_chemical_formula_moiety 'C12 H15 Cd2 N9 O13 S, H2 O'
_chemical_formula_sum 'C12 H17 Cd2 N9 O14 S'
_chemical_formula_weight 768.21
_chemical_name_common 'Compound 3.H2O cbe'
_chemical_name_systematic
;
 ?
;
_space_group_IT_number 14
_symmetry_cell_setting monoclinic
_symmetry_space_group_name_Hall '-P 2ybc'
_symmetry_space_group_name_H-M 'P 1 21/c 1'
_atom_sites_solution_hydrogens geom
_atom_sites_solution_primary direct
_atom_sites_solution_secondary difmap
_audit_creation_method SHELXL-97
_cell_angle_alpha 90.00
_cell_angle_beta 116.6530(10)
_cell_angle_gamma 90.00
_cell_formula_units_Z 4
_cell_length_a 7.42240(10)
_cell_length_b 26.3251(5)
_cell_length_c 13.7056(2)
_cell_measurement_reflns_used 7575
_cell_measurement_temperature 123(2)
_cell_measurement_theta_max 27.485
_cell_measurement_theta_min 2.91
_cell_volume 2393.45(7)
_computing_cell_refinement 'HKL Scalepack (Otwinowski & Minor 1997)'
_computing_data_collection 'Collect (Nonius BV, 1997-2000)'
_computing_data_reduction 'HKL Denzo and Scalepack (Otwinowski & Minor 1)'
_computing_molecular_graphics 'Ortep-3 for Windows (Farrugia, 1997)'
_computing_publication_material 'WinGX publication routines (Farrugia, 1999)'
_computing_structure_refinement 'SHELXL-97 (Sheldrick, 1997)'
_computing_structure_solution 'SHELXS-97 (Sheldrick, 1997)'
_diffrn_ambient_temperature 123(2)
_diffrn_measured_fraction_theta_full 0.975
_diffrn_measured_fraction_theta_max 0.975
_diffrn_measurement_device '95mm CCD camera on \k-goniostat'
_diffrn_measurement_device_type KappaCCD
_diffrn_measurement_method 'CCD rotation images, thick slices'
_diffrn_orient_matrix_type 'by Nonius Collect from scalepack cell'
_diffrn_orient_matrix_UB_11 -0.123119
_diffrn_orient_matrix_UB_12 0.121184E-1
_diffrn_orient_matrix_UB_13 0.14121E-1
_diffrn_orient_matrix_UB_21 0.564766E-1
_diffrn_orient_matrix_UB_22 0.264251E-1
_diffrn_orient_matrix_UB_23 0.510247E-1
_diffrn_orient_matrix_UB_31 -0.162E-4
_diffrn_orient_matrix_UB_32 0.244507E-1
_diffrn_orient_matrix_UB_33 -0.621437E-1
_diffrn_radiation_monochromator graphite
_diffrn_radiation_source 'fine-focus sealed tube'
_diffrn_radiation_type MoK\a
_diffrn_radiation_wavelength 0.71073
_diffrn_reflns_av_R_equivalents 0.0554
_diffrn_reflns_av_sigmaI/netI 0.0439
_diffrn_reflns_limit_h_max 9
_diffrn_reflns_limit_h_min -9
_diffrn_reflns_limit_k_max 33
_diffrn_reflns_limit_k_min -34
_diffrn_reflns_limit_l_max 17
_diffrn_reflns_limit_l_min -17
_diffrn_reflns_number 16261
_diffrn_reflns_theta_full 27.48
_diffrn_reflns_theta_max 27.48
_diffrn_reflns_theta_min 3.10
_diffrn_source 'Enraf Nonius FR590'
_exptl_absorpt_coefficient_mu 1.951
_exptl_absorpt_correction_T_max 0.9098
_exptl_absorpt_correction_T_min 0.5556
_exptl_absorpt_correction_type refdelf
_exptl_absorpt_process_details
;
Parkin S,Moezzi B & Hope H, (1995) J. Appl. Cryst. 28, 53-56
Cubic fit to sin(theta)/lambda - 24 parameters
;
_exptl_crystal_colour colourless
_exptl_crystal_density_diffrn 2.132
_exptl_crystal_density_method 'not measured'
_exptl_crystal_description needle
_exptl_crystal_F_000 1504
_exptl_crystal_size_max 0.45
_exptl_crystal_size_mid 0.10
_exptl_crystal_size_min 0.05
_refine_diff_density_max 1.406
_refine_diff_density_min -1.516
_refine_diff_density_rms 0.162
_refine_ls_extinction_method none
_refine_ls_goodness_of_fit_ref 1.214
_refine_ls_hydrogen_treatment constr
_refine_ls_matrix_type full
_refine_ls_number_parameters 348
_refine_ls_number_reflns 5362
_refine_ls_number_restraints 0
_refine_ls_restrained_S_all 1.214
_refine_ls_R_factor_all 0.0690
_refine_ls_R_factor_gt 0.0565
_refine_ls_shift/su_max 0.000
_refine_ls_shift/su_mean 0.000
_refine_ls_structure_factor_coef Fsqd
_refine_ls_weighting_details 'calc w=1/[\s^2^(Fo^2^)+(0.0331P)^2^+22.2147P] where P=(Fo^2^+2Fc^2^)/3'
_refine_ls_weighting_scheme calc
_refine_ls_wR_factor_gt 0.1320
_refine_ls_wR_factor_ref 0.1381
_reflns_number_gt 4573
_reflns_number_total 5362
_reflns_threshold_expression >2sigma(I)
_cod_data_source_file ic070194ksi20070201_040954_4.cif
_cod_data_source_block cbe
_cod_depositor_comments
;
The following automatic conversions were performed:
'_symmetry_cell_setting' value 'Monoclinic' changed to 'monoclinic'
according to '/home/saulius/struct/CIF-dictionaries/cif_core.dic'
dictionary named 'cif_core.dic' version 2.4.1 from 2010-06-29.

Automatic conversion script
Id: cif_fix_enum 1527 2010-12-29 10:47:43Z saulius 
;
_cod_original_cell_volume 2393.44(7)
_cod_database_code 4308188

loop_
_symmetry_equiv_pos_as_xyz
'x, y, z'
'-x, y+1/2, -z+1/2'
'-x, -y, -z'
'x, -y-1/2, z-1/2'

loop_
_atom_site_label
_atom_site_type_symbol
_atom_site_fract_x
_atom_site_fract_y
_atom_site_fract_z
_atom_site_U_iso_or_equiv
_atom_site_adp_type
_atom_site_occupancy
_atom_site_symmetry_multiplicity
_atom_site_calc_flag
_atom_site_refinement_flags
_atom_site_disorder_assembly
_atom_site_disorder_group
C1 C -0.2112(10) 0.0934(3) -0.1313(6) 0.0293(15) Uani 1 1 d . . .
H1 H -0.3092 0.0859 -0.2035 0.035 Uiso 1 1 calc R . .
C2 C -0.1952(10) 0.0625(3) -0.0464(6) 0.0296(15) Uani 1 1 d . . .
H2 H -0.2807 0.0336 -0.0620 0.036 Uiso 1 1 calc R . .
C3 C 0.0600(9) 0.1116(3) 0.0744(6) 0.0286(15) Uani 1 1 d . . .
H3 H 0.1588 0.1185 0.1468 0.034 Uiso 1 1 calc R . .
C4 C 0.0476(9) 0.1430(3) -0.0095(6) 0.0243(14) Uani 1 1 d . . .
C5 C 0.1903(9) 0.1873(3) 0.0135(6) 0.0265(14) Uani 1 1 d . . .
H5A H 0.2992 0.1776 -0.0058 0.032 Uiso 1 1 calc R . .
H5B H 0.2531 0.1949 0.0927 0.032 Uiso 1 1 calc R . .
C6 C 0.2444(10) 0.2647(3) -0.1110(6) 0.0291(15) Uani 1 1 d . . .
H6A H 0.1939 0.2969 -0.1517 0.035 Uiso 1 1 calc R . .
H6B H 0.3745 0.2723 -0.0471 0.035 Uiso 1 1 calc R . .
C7 C 0.2840(9) 0.2277(3) -0.1843(5) 0.0212(13) Uani 1 1 d . . .
C8 C 0.4738(10) 0.2269(3) -0.1825(6) 0.0266(14) Uani 1 1 d . . .
H8 H 0.5795 0.2473 -0.1316 0.032 Uiso 1 1 calc R . .
C9 C 0.3600(9) 0.1678(3) -0.3198(6) 0.0270(14) Uani 1 1 d . . .
H9 H 0.3814 0.1467 -0.3698 0.032 Uiso 1 1 calc R . .
C10 C 0.1734(9) 0.1672(3) -0.3185(6) 0.0270(14) Uani 1 1 d . . .
H10 H 0.0704 0.1452 -0.3666 0.032 Uiso 1 1 calc R . .
C11 C 0.4195(11) 0.0025(3) 0.3381(6) 0.0321(16) Uani 1 1 d . . .
C12 C 0.6255(11) -0.0121(4) 0.4077(7) 0.0421(19) Uani 1 1 d . . .
H12A H 0.6276 -0.0386 0.4583 0.063 Uiso 1 1 calc R . .
H12B H 0.7013 0.0175 0.4492 0.063 Uiso 1 1 calc R . .
H12C H 0.6874 -0.0250 0.3627 0.063 Uiso 1 1 calc R . .
N1 N -0.0890(8) 0.1345(2) -0.1132(5) 0.0279(12) Uani 1 1 d . . .
N2 N -0.0636(8) 0.0718(2) 0.0563(5) 0.0263(12) Uani 1 1 d . . .
N3 N 0.1380(7) 0.1967(2) -0.2515(5) 0.0243(12) Uani 1 1 d . . .
N4 N 0.5074(8) 0.1972(2) -0.2528(5) 0.0237(11) Uani 1 1 d . . .
N5 N 0.2566(10) 0.0129(3) 0.2822(6) 0.0402(16) Uani 1 1 d . . .
N11 N -0.3422(8) 0.1379(3) -0.4545(5) 0.0300(13) Uani 1 1 d . . .
N21 N -0.2369(8) 0.2989(2) -0.3836(5) 0.0283(13) Uani 1 1 d . . .
N31 N 0.0225(9) 0.1006(3) 0.3756(5) 0.0349(14) Uani 1 1 d . . .
N41 N -0.2643(8) -0.0630(2) 0.1377(5) 0.0309(13) Uani 1 1 d . . .
O1 O -0.4183(8) 0.0536(2) 0.1512(4) 0.0376(12) Uani 1 1 d . . .
O2 O -0.4691(8) 0.1384(2) 0.2503(5) 0.0394(13) Uani 1 1 d . . .
H2A H -0.4304 0.1399 0.3166 0.05(3) Uiso 1 1 d . . .
H2B H -0.4227 0.1639 0.2352 0.14(7) Uiso 1 1 d . . .
O11 O -0.2885(8) 0.1195(2) -0.3620(4) 0.0397(13) Uani 1 1 d . . .
O12 O -0.3134(8) 0.1847(2) -0.4598(5) 0.0467(15) Uani 1 1 d . . .
O13 O -0.4216(9) 0.1112(3) -0.5376(5) 0.0470(15) Uani 1 1 d . . .
O21 O -0.2980(8) 0.2795(2) -0.3168(5) 0.0370(12) Uani 1 1 d . . .
O22 O -0.0801(8) 0.2826(2) -0.3813(5) 0.0435(14) Uani 1 1 d . . .
O23 O -0.3350(8) 0.3335(2) -0.4449(5) 0.0469(15) Uani 1 1 d . . .
O31 O -0.0278(8) 0.0550(2) 0.3785(4) 0.0367(12) Uani 1 1 d . . .
O32 O 0.0162(8) 0.1164(2) 0.2873(5) 0.0377(12) Uani 1 1 d . . .
O33 O 0.0806(12) 0.1280(3) 0.4572(5) 0.0590(18) Uani 1 1 d . . .
O41 O -0.1747(9) -0.0492(2) 0.2361(5) 0.0415(13) Uani 1 1 d . . .
O42 O -0.2532(9) -0.0338(2) 0.0664(5) 0.0388(12) Uani 1 1 d . . .
O43 O -0.3600(8) -0.1027(2) 0.1094(5) 0.0416(13) Uani 1 1 d . . .
H1A H -0.5011 0.0697 0.0740 0.10(4) Uiso 1 1 d . . .
H1B H -0.4408 0.0828 0.1774 0.04(3) Uiso 1 1 d . . .
Cd1 Cd -0.17668(6) 0.198642(19) -0.25562(4) 0.02326(14) Uani 1 1 d . . .
Cd2 Cd -0.08709(7) 0.03348(2) 0.20131(4) 0.02783(15) Uani 1 1 d . . .
S1 S 0.0678(2) 0.24424(7) -0.06128(15) 0.0257(4) Uani 1 1 d . . .

loop_
_atom_site_aniso_label
_atom_site_aniso_U_11
_atom_site_aniso_U_22
_atom_site_aniso_U_33
_atom_site_aniso_U_23
_atom_site_aniso_U_13
_atom_site_aniso_U_12
C1 0.020(3) 0.038(4) 0.024(3) -0.001(3) 0.005(3) -0.003(3)
C2 0.025(3) 0.033(4) 0.029(4) 0.000(3) 0.011(3) -0.004(3)
C3 0.017(3) 0.038(4) 0.031(4) 0.000(3) 0.010(3) 0.001(3)
C4 0.012(3) 0.032(4) 0.028(4) 0.000(3) 0.008(2) 0.001(2)
C5 0.015(3) 0.034(4) 0.030(4) 0.003(3) 0.010(3) 0.001(2)
C6 0.019(3) 0.030(4) 0.041(4) -0.001(3) 0.016(3) -0.002(3)
C7 0.015(3) 0.035(4) 0.012(3) 0.004(2) 0.006(2) 0.000(2)
C8 0.020(3) 0.031(4) 0.031(4) 0.001(3) 0.014(3) -0.003(3)
C9 0.020(3) 0.037(4) 0.029(4) -0.002(3) 0.015(3) -0.002(3)
C10 0.017(3) 0.039(4) 0.027(4) -0.003(3) 0.011(3) -0.001(3)
C11 0.036(4) 0.041(4) 0.028(4) -0.001(3) 0.022(3) -0.003(3)
C12 0.028(4) 0.059(6) 0.036(4) 0.001(4) 0.012(3) 0.004(3)
N1 0.017(3) 0.037(3) 0.028(3) -0.001(3) 0.008(2) -0.001(2)
N2 0.021(3) 0.034(3) 0.025(3) 0.001(2) 0.012(2) 0.002(2)
N3 0.010(2) 0.032(3) 0.032(3) 0.002(2) 0.010(2) -0.001(2)
N4 0.015(2) 0.036(3) 0.022(3) 0.000(2) 0.011(2) -0.003(2)
N5 0.027(3) 0.049(4) 0.041(4) -0.004(3) 0.012(3) 0.001(3)
N11 0.014(2) 0.048(4) 0.026(3) -0.002(3) 0.007(2) 0.001(2)
N21 0.021(3) 0.038(3) 0.026(3) 0.005(3) 0.011(2) -0.001(2)
N31 0.030(3) 0.039(4) 0.034(4) -0.003(3) 0.013(3) -0.003(3)
N41 0.021(3) 0.037(4) 0.036(3) -0.003(3) 0.013(3) 0.001(2)
O1 0.027(3) 0.049(3) 0.032(3) -0.004(2) 0.009(2) 0.002(2)
O2 0.036(3) 0.054(4) 0.031(3) -0.001(3) 0.017(2) -0.003(3)
O11 0.029(3) 0.061(4) 0.030(3) 0.003(3) 0.014(2) 0.005(2)
O12 0.026(3) 0.045(4) 0.054(4) 0.001(3) 0.004(3) 0.001(2)
O13 0.050(3) 0.062(4) 0.024(3) -0.008(3) 0.012(3) -0.010(3)
O21 0.041(3) 0.037(3) 0.045(3) 0.012(2) 0.031(3) 0.006(2)
O22 0.035(3) 0.045(3) 0.065(4) 0.013(3) 0.035(3) 0.010(2)
O23 0.023(3) 0.058(4) 0.056(4) 0.027(3) 0.014(3) 0.009(2)
O31 0.041(3) 0.040(3) 0.031(3) -0.002(2) 0.017(2) -0.007(2)
O32 0.042(3) 0.039(3) 0.036(3) 0.000(2) 0.020(3) -0.002(2)
O33 0.083(5) 0.059(4) 0.040(4) -0.019(3) 0.032(4) -0.019(4)
O41 0.044(3) 0.041(3) 0.033(3) -0.003(2) 0.012(3) -0.004(2)
O42 0.046(3) 0.039(3) 0.036(3) 0.001(2) 0.022(3) -0.004(2)
O43 0.034(3) 0.038(3) 0.051(4) -0.006(3) 0.017(3) -0.012(2)
Cd1 0.0107(2) 0.0353(3) 0.0264(3) 0.0005(2) 0.01066(18) 0.00019(17)
Cd2 0.0248(2) 0.0340(3) 0.0251(3) -0.0008(2) 0.0115(2) -0.00283(19)
S1 0.0173(7) 0.0332(9) 0.0316(9) -0.0018(7) 0.0154(7) -0.0004(6)

loop_
_atom_type_symbol
_atom_type_description
_atom_type_scat_dispersion_real
_atom_type_scat_dispersion_imag
_atom_type_scat_source
C C 0.0030 0.0020 'International Tables Vol C Tables 4.2.6.8 and 6.1.1.4'
H H 0.0000 0.0000 'International Tables Vol C Tables 4.2.6.8 and 6.1.1.4'
Cd Cd -0.8080 1.2020 'International Tables Vol C Tables 4.2.6.8 and 6.1.1.4'
N N 0.0060 0.0030 'International Tables Vol C Tables 4.2.6.8 and 6.1.1.4'
O O 0.0110 0.0060 'International Tables Vol C Tables 4.2.6.8 and 6.1.1.4'
S S 0.1250 0.1230 'International Tables Vol C Tables 4.2.6.8 and 6.1.1.4'

loop_
_geom_angle_atom_site_label_1
_geom_angle_atom_site_label_2
_geom_angle_atom_site_label_3
_geom_angle
_geom_angle_site_symmetry_1
_geom_angle_site_symmetry_3
_geom_angle_publ_flag
N1 C1 C2 121.2(6) . . ?
N2 C2 C1 121.8(7) . . ?
N2 C3 C4 121.8(6) . . ?
N1 C4 C3 121.2(6) . . ?
N1 C4 C5 118.3(6) . . ?
C3 C4 C5 120.5(6) . . ?
C4 C5 S1 113.2(4) . . ?
C7 C6 S1 116.4(5) . . ?
N3 C7 C8 120.1(6) . . ?
N3 C7 C6 120.6(5) . . ?
C8 C7 C6 119.4(6) . . ?
N4 C8 C7 120.3(6) . . ?
N4 C9 C10 121.2(6) . . ?
N3 C10 C9 120.8(6) . . ?
N5 C11 C12 178.4(9) . . ?
C4 N1 C1 116.7(6) . . ?
C4 N1 Cd1 122.4(5) . . ?
C1 N1 Cd1 119.2(4) . . ?
C2 N2 C3 117.3(6) . . ?
C2 N2 Cd2 121.9(5) . . ?
C3 N2 Cd2 119.5(5) . . ?
C10 N3 C7 119.1(5) . . ?
C10 N3 Cd1 120.8(4) . . ?
C7 N3 Cd1 120.0(4) . . ?
C9 N4 C8 118.4(5) . . ?
C9 N4 Cd1 121.2(4) . 1_655 ?
C8 N4 Cd1 120.4(4) . 1_655 ?
C11 N5 Cd2 167.8(6) . . ?
O13 N11 O11 121.3(7) . . ?
O13 N11 O12 121.7(7) . . ?
O11 N11 O12 117.0(6) . . ?
O22 N21 O23 122.6(6) . . ?
O22 N21 O21 118.4(6) . . ?
O23 N21 O21 119.1(6) . . ?
O33 N31 O32 121.6(7) . . ?
O33 N31 O31 121.0(7) . . ?
O32 N31 O31 117.4(6) . . ?
O43 N41 O41 122.5(7) . . ?
O43 N41 O42 120.0(6) . . ?
O41 N41 O42 117.6(6) . . ?
N11 O11 Cd1 98.3(5) . . ?
N11 O12 Cd1 94.1(4) . . ?
N21 O21 Cd1 114.5(4) . . ?
N31 O31 Cd2 96.8(4) . . ?
N31 O32 Cd2 92.1(4) . . ?
N41 O41 Cd2 96.3(4) . . ?
N41 O42 Cd2 92.3(4) . . ?
N3 Cd1 O21 104.69(19) . . ?
N3 Cd1 N4 177.0(2) . 1_455 ?
O21 Cd1 N4 78.08(19) . 1_455 ?
N3 Cd1 N1 93.52(19) . . ?
O21 Cd1 N1 147.9(2) . . ?
N4 Cd1 N1 83.45(19) 1_455 . ?
N3 Cd1 O11 93.69(19) . . ?
O21 Cd1 O11 126.1(2) . . ?
N4 Cd1 O11 85.55(19) 1_455 . ?
N1 Cd1 O11 77.65(19) . . ?
N3 Cd1 O12 85.61(19) . . ?
O21 Cd1 O12 80.5(2) . . ?
N4 Cd1 O12 96.14(19) 1_455 . ?
N1 Cd1 O12 127.8(2) . . ?
O11 Cd1 O12 50.50(19) . . ?
N3 Cd1 S1 76.38(15) . . ?
O21 Cd1 S1 85.98(15) . . ?
N4 Cd1 S1 102.75(14) 1_455 . ?
N1 Cd1 S1 72.69(14) . . ?
O11 Cd1 S1 147.90(13) . . ?
O12 Cd1 S1 153.95(14) . . ?
O1 Cd2 N2 97.2(2) . . ?
O1 Cd2 O31 86.10(19) . . ?
N2 Cd2 O31 137.6(2) . . ?
O1 Cd2 N5 170.4(2) . . ?
N2 Cd2 N5 91.3(2) . . ?
O31 Cd2 N5 84.6(2) . . ?
O1 Cd2 O41 85.3(2) . . ?
N2 Cd2 O41 135.0(2) . . ?
O31 Cd2 O41 87.37(19) . . ?
N5 Cd2 O41 91.8(2) . . ?
O1 Cd2 O32 90.01(19) . . ?
N2 Cd2 O32 84.0(2) . . ?
O31 Cd2 O32 53.69(18) . . ?
N5 Cd2 O32 86.4(2) . . ?
O41 Cd2 O32 141.03(19) . . ?
O1 Cd2 O42 80.39(19) . . ?
N2 Cd2 O42 82.7(2) . . ?
O31 Cd2 O42 138.99(18) . . ?
N5 Cd2 O42 105.2(2) . . ?
O41 Cd2 O42 53.23(19) . . ?
O32 Cd2 O42 162.48(19) . . ?
C6 S1 C5 101.2(3) . . ?
C6 S1 Cd1 92.3(2) . . ?
C5 S1 Cd1 97.7(2) . . ?

loop_
_geom_bond_atom_site_label_1
_geom_bond_atom_site_label_2
_geom_bond_distance
_geom_bond_site_symmetry_2
_geom_bond_publ_flag
C1 N1 1.361(9) . ?
C1 C2 1.381(10) . ?
C2 N2 1.328(9) . ?
C3 N2 1.340(9) . ?
C3 C4 1.384(10) . ?
C4 N1 1.343(9) . ?
C4 C5 1.512(9) . ?
C5 S1 1.812(7) . ?
C6 C7 1.521(10) . ?
C6 S1 1.809(7) . ?
C7 N3 1.339(8) . ?
C7 C8 1.399(8) . ?
C8 N4 1.347(9) . ?
C9 N4 1.318(9) . ?
C9 C10 1.393(8) . ?
C10 N3 1.316(9) . ?
C11 N5 1.137(10) . ?
C11 C12 1.445(11) . ?
N1 Cd1 2.438(6) . ?
N2 Cd2 2.305(6) . ?
N3 Cd1 2.311(5) . ?
N4 Cd1 2.363(5) 1_655 ?
N5 Cd2 2.343(6) . ?
N11 O13 1.239(8) . ?
N11 O11 1.244(8) . ?
N11 O12 1.260(9) . ?
N21 O22 1.227(7) . ?
N21 O23 1.233(8) . ?
N21 O21 1.294(8) . ?
N31 O33 1.235(9) . ?
N31 O32 1.261(8) . ?
N31 O31 1.262(8) . ?
N41 O43 1.225(8) . ?
N41 O41 1.261(8) . ?
N41 O42 1.273(8) . ?
O1 Cd2 2.299(5) . ?
O11 Cd1 2.463(6) . ?
O12 Cd1 2.539(7) . ?
O21 Cd1 2.317(5) . ?
O31 Cd2 2.335(5) . ?
O32 Cd2 2.435(6) . ?
O41 Cd2 2.380(6) . ?
O42 Cd2 2.456(6) . ?
Cd1 N4 2.363(5) 1_455 ?
Cd1 S1 2.7371(18) . ?
